data_7244757
loop_
_publ_author_name
'Prapakaran, T.'
'Kuppuswamy, Subramaniam'
'Murugavel, Ramaswamy'

_publ_section_title
;
 Supramolecular aggregation in sterically encumbered monoarylphosphates
 and their H-bonded adducts: Multigram synthesis of elusive
 2,6-di-tert-butylphenyl phosphate
;
_journal_name_full CrystEngComm
_journal_paper_doi 10.1039/D2CE00172A
_journal_year 2022
_chemical_formula_moiety '2(C14 H22 O4 P), C14 H23 O4 P, C10 H10 N2, C H4 O'
_chemical_formula_sum 'C53 H81 N2 O13 P3'
_chemical_formula_weight 1047.10
_space_group_crystal_system triclinic
_space_group_IT_number 2
_space_group_name_Hall '-P 1'
_space_group_name_H-M_alt 'P -1'
_atom_sites_solution_hydrogens mixed
_atom_sites_solution_primary dual
_audit_creation_date 2022-01-23
_audit_creation_method
;
Olex2 1.2
(compiled 2018.05.29 svn.r3508 for OlexSys, GUI svn.r5506)
;
_audit_update_record
;
2022-01-31 deposited with the CCDC.	2022-04-11 downloaded from the CCDC.
;
_cell_angle_alpha 83.418(2)
_cell_angle_beta 76.743(2)
_cell_angle_gamma 83.110(3)
_cell_formula_units_Z 2
_cell_length_a 10.4795(3)
_cell_length_b 12.8571(4)
_cell_length_c 21.1268(4)
_cell_measurement_reflns_used 25996
_cell_measurement_temperature 103(4)
_cell_measurement_theta_max 30.1740
_cell_measurement_theta_min 1.6640
_cell_volume 2739.47(13)
_computing_cell_refinement 'CrysAlisPro 1.171.41.93a (Rigaku OD, 2020)'
_computing_data_collection 'CrysAlisPro 1.171.41.93a (Rigaku OD, 2020)'
_computing_data_reduction 'CrysAlisPro 1.171.41.93a (Rigaku OD, 2020)'
_computing_molecular_graphics 'Olex2 (Dolomanov et al., 2009)'
_computing_publication_material 'Olex2 (Dolomanov et al., 2009)'
_computing_structure_refinement 'ShelXL (Sheldrick, 2015)'
_computing_structure_solution 'ShelXT (Sheldrick, 2015)'
_diffrn_ambient_environment N~2~
_diffrn_ambient_temperature 103(4)
_diffrn_detector 'CCD plate'
_diffrn_measured_fraction_theta_full 0.972
_diffrn_measured_fraction_theta_max 0.998
_diffrn_measurement_details
;
List of Runs (angles in degrees, time in seconds):

  # Type    Start    End  Width  t~exp~   \w     \q     \k     \f   Frames
#--------------------------------------------------------------------------
  1  \f   -349.73  10.27   1.00    2.00   6.61  -9.84 -31.50    --   360
  2  \w    -60.88   0.12   1.00    2.00    --  -14.77  94.56 -34.84   61
  3  \w    -65.46  -0.46   1.00    2.00    --  -19.34  94.56 145.16   65
  4  \w   -100.81  15.19   1.00    2.00    --   -9.84 -59.25 164.08  116
  5  \w    -65.46  -0.46   1.00    2.00    --  -19.34  94.56  73.16   65
  6  \f    -10.27 349.73   1.00    2.00  81.02  -9.84  31.50    --   360
  7  \w    -65.46  -0.46   1.00    2.00    --  -19.34  94.56   1.16   65
  8  \f   -339.92  20.08   1.00    2.00  15.81  -9.84 -59.25    --   360
;
_diffrn_measurement_device 'abstract diffractometer'
_diffrn_measurement_device_type 'Saxi-CrysAlisPro-abstract goniometer imported SAXI images'
_diffrn_measurement_method '\w and \f scans'
_diffrn_orient_matrix_type 'CrysAlisPro convention (1999,Acta A55,543-557)'
_diffrn_orient_matrix_UB_11 0.0547385000
_diffrn_orient_matrix_UB_12 -0.0384054000
_diffrn_orient_matrix_UB_13 -0.0064688000
_diffrn_orient_matrix_UB_21 0.0418834000
_diffrn_orient_matrix_UB_22 0.0403669000
_diffrn_orient_matrix_UB_23 -0.0127841000
_diffrn_orient_matrix_UB_31 0.0114367000
_diffrn_orient_matrix_UB_32 0.0029624000
_diffrn_orient_matrix_UB_33 0.0315313000
_diffrn_radiation_monochromator graphite
_diffrn_radiation_probe x-ray
_diffrn_radiation_type MoK\a
_diffrn_radiation_wavelength 0.71073
_diffrn_reflns_av_R_equivalents 0.0899
_diffrn_reflns_av_unetI/netI 0.0363
_diffrn_reflns_Laue_measured_fraction_full 0.972
_diffrn_reflns_Laue_measured_fraction_max 0.998
_diffrn_reflns_limit_h_max 12
_diffrn_reflns_limit_h_min -12
_diffrn_reflns_limit_k_max 15
_diffrn_reflns_limit_k_min -15
_diffrn_reflns_limit_l_max 25
_diffrn_reflns_limit_l_min -25
_diffrn_reflns_number 109711
_diffrn_reflns_point_group_measured_fraction_full 0.972
_diffrn_reflns_point_group_measured_fraction_max 0.998
_diffrn_reflns_theta_full 25.242
_diffrn_reflns_theta_max 25.000
_diffrn_reflns_theta_min 1.602
_diffrn_source 'fine-focus sealed X-ray tube'
_diffrn_source_type 'Enhance (Mo) X-ray Source'
_exptl_absorpt_coefficient_mu 0.172
_exptl_absorpt_correction_T_max 1.00000
_exptl_absorpt_correction_T_min 0.71853
_exptl_absorpt_correction_type multi-scan
_exptl_absorpt_process_details
;
CrysAlisPro 1.171.41.93a (Rigaku Oxford Diffraction, 2020)
Empirical absorption correction using spherical harmonics,
implemented in SCALE3 ABSPACK scaling algorithm.
;
_exptl_crystal_colour yellow
_exptl_crystal_colour_primary yellow
_exptl_crystal_density_diffrn 1.269
_exptl_crystal_description block
_exptl_crystal_F_000 1124
_exptl_crystal_size_max 0.515
_exptl_crystal_size_mid 0.261
_exptl_crystal_size_min 0.091
_refine_diff_density_max 0.973
_refine_diff_density_min -0.915
_refine_diff_density_rms 0.084
_refine_ls_extinction_method none
_refine_ls_goodness_of_fit_ref 1.070
_refine_ls_hydrogen_treatment mixed
_refine_ls_matrix_type full
_refine_ls_number_parameters 680
_refine_ls_number_reflns 9644
_refine_ls_number_restraints 6
_refine_ls_restrained_S_all 1.070
_refine_ls_R_factor_all 0.0524
_refine_ls_R_factor_gt 0.0432
_refine_ls_shift/su_max 0.001
_refine_ls_shift/su_mean 0.000
_refine_ls_structure_factor_coef Fsqd
_refine_ls_weighting_details
;
 w=1/[\s^2^(Fo^2^)+(0.0622P)^2^+1.7218P]
 where P=(Fo^2^+2Fc^2^)/3
;
_refine_ls_weighting_scheme calc
_refine_ls_wR_factor_gt 0.1119
_refine_ls_wR_factor_ref 0.1223
_reflns_Friedel_coverage 0.000
_reflns_number_gt 8227
_reflns_number_total 9644
_reflns_threshold_expression 'I > 2\s(I)'
_cod_data_source_file d2ce00172a2.cif
_cod_data_source_block rm_tp_8_153_3_autored
_cod_database_code 7244757
_shelxl_version_number 2012-9
_shelx_space_group_comment
;
The symmetry employed for this shelxl refinement is uniquely defined
by the following loop, which should always be used as a source of
symmetry information in preference to the above space-group names.
They are only intended as comments.
;
_shelx_estimated_absorpt_t_max 0.985
_shelx_estimated_absorpt_t_min 0.917
_reflns_odcompleteness_completeness 79.86
_reflns_odcompleteness_iscentric 1
_reflns_odcompleteness_theta 36.85
_olex2_refinement_description
;
1. Fixed Uiso
 At 1.2 times of:
  All C(H) groups, All N(H) groups, All O(H) groups
 At 1.5 times of:
  All C(H,H,H) groups
2. Restrained distances
 O34-H34 = O24-H24 = O3-H3 = O4-H4
 0.84 with sigma of 0.02
 N1-H1 = N2-H2
 0.88 with sigma of 0.02
3.a Aromatic/amide H refined with riding coordinates:
 C19(H19), C43(H43), C52(H52), C49(H49), C47(H47), C44(H44), C17(H17),
 C50(H50), C18(H18), C46(H46), C3(H3A), C51(H51), C5(H5), C4(H4A), C33(H33),
 C31(H31), C32(H32)
3.b Idealised Me refined as rotating group:
 C22(H22A,H22B,H22C), C24(H24A,H24B,H24C), C27(H27A,H27B,H27C), C23(H23A,H23B,
 H23C), C12(H12A,H12B,H12C), C40(H40A,H40B,H40C), C41(H41A,H41B,H41C), C36(H36A,
 H36B,H36C), C28(H28A,H28B,H28C), C26(H26A,H26B,H26C), C8(H8A,H8B,H8C),
 C42(H42A,H42B,H42C), C9(H9A,H9B,H9C), C38(H38A,H38B,H38C), C37(H37A,H37B,H37C),
  C13(H13A,H13B,H13C), C14(H14A,H14B,H14C), C2M(H2MA,H2MB,H2MC), C10(H10A,H10B,
 H10C)
;

loop_
_space_group_symop_operation_xyz
'x, y, z'
'-x, -y, -z'

loop_
_atom_site_label
_atom_site_type_symbol
_atom_site_fract_x
_atom_site_fract_y
_atom_site_fract_z
_atom_site_U_iso_or_equiv
_atom_site_adp_type
_atom_site_occupancy
_atom_site_site_symmetry_order
_atom_site_calc_flag
_atom_site_refinement_flags_posn
_atom_site_refinement_flags_adp
_atom_site_refinement_flags_occupancy
_atom_site_disorder_assembly
_atom_site_disorder_group
P2 P 0.71151(5) 0.42395(4) 0.94642(2) 0.01538(13) Uani 1 1 d . . . . .
P3 P 1.31342(5) 0.38313(4) 0.40208(2) 0.01836(13) Uani 1 1 d . . . . .
P1 P 0.73533(5) -0.30699(4) 0.77299(2) 0.01747(13) Uani 1 1 d . . . . .
O21 O 0.75181(13) 0.30662(10) 0.92471(6) 0.0160(3) Uani 1 1 d . . . . .
O1 O 0.73942(13) -0.18268(10) 0.76194(6) 0.0173(3) Uani 1 1 d . . . . .
O24 O 0.59864(14) 0.40309(11) 1.00725(6) 0.0186(3) Uani 1 1 d D . . . .
H24 H 0.5313(19) 0.3859(18) 0.9990(11) 0.022 Uiso 1 1 d DR . . . .
O3 O 0.60180(13) -0.33083(11) 0.76344(7) 0.0201(3) Uani 1 1 d D . . . .
H3 H 0.601(2) -0.3467(18) 0.7253(9) 0.024 Uiso 1 1 d DR . . . .
O31 O 1.31673(13) 0.26156(11) 0.43091(6) 0.0187(3) Uani 1 1 d . . . . .
O22 O 0.81788(13) 0.46456(11) 0.97078(6) 0.0197(3) Uani 1 1 d . . . . .
O33 O 1.42099(14) 0.38740(11) 0.34095(6) 0.0200(3) Uani 1 1 d . . . . .
O32 O 1.32676(16) 0.45058(11) 0.45275(7) 0.0255(3) Uani 1 1 d . . . . .
O2 O 0.84729(14) -0.35427(11) 0.72388(7) 0.0222(3) Uani 1 1 d . . . . .
O34 O 1.17689(14) 0.40935(11) 0.38443(7) 0.0227(3) Uani 1 1 d D . . . .
H34 H 1.171(2) 0.3913(19) 0.3484(9) 0.027 Uiso 1 1 d DR . . . .
O4 O 0.74349(15) -0.33667(11) 0.84441(7) 0.0233(3) Uani 1 1 d D . . . .
H4 H 0.719(2) -0.3975(15) 0.8602(11) 0.028 Uiso 1 1 d DR . . . .
O23 O 0.66513(14) 0.49232(11) 0.89202(7) 0.0218(3) Uani 1 1 d . . . . .
N1 N 1.20886(17) 0.53717(13) 0.90143(8) 0.0186(4) Uani 1 1 d D . . . .
H1 H 1.201(2) 0.5413(18) 0.9439(8) 0.022 Uiso 1 1 d DR . . . .
N2 N 1.26195(18) 0.46610(13) 0.57435(8) 0.0208(4) Uani 1 1 d D . . . .
H2 H 1.277(2) 0.4592(18) 0.5315(8) 0.025 Uiso 1 1 d DR . . . .
O1M O 0.38151(18) 0.34206(15) 0.99247(11) 0.0505(6) Uani 1 1 d . . . . .
H1M H 0.298(3) 0.375(3) 1.0124(15) 0.061 Uiso 1 1 d R . . . .
C15 C 0.86369(19) 0.28340(15) 0.87572(9) 0.0155(4) Uani 1 1 d . . . . .
C19 C 1.0969(2) 0.24764(15) 0.84433(10) 0.0194(4) Uani 1 1 d . . . . .
H19 H 1.1807 0.2312 0.8550 0.023 Uiso 1 1 calc R . . . .
C20 C 0.98405(19) 0.25320(15) 0.89481(9) 0.0166(4) Uani 1 1 d . . . . .
C48 C 1.24073(19) 0.49833(15) 0.70249(9) 0.0168(4) Uani 1 1 d . . . . .
C45 C 1.22892(19) 0.51472(14) 0.77212(9) 0.0160(4) Uani 1 1 d . . . . .
C43 C 1.1002(2) 0.52396(15) 0.88098(9) 0.0180(4) Uani 1 1 d . . . . .
H43 H 1.0179 0.5228 0.9113 0.022 Uiso 1 1 calc R . . . .
C16 C 0.8506(2) 0.28868(15) 0.81054(9) 0.0181(4) Uani 1 1 d . . . . .
C52 C 1.3580(2) 0.45446(16) 0.66559(10) 0.0197(4) Uani 1 1 d . . . . .
H52 H 1.4321 0.4349 0.6847 0.024 Uiso 1 1 calc R . . . .
C49 C 1.1331(2) 0.52541(16) 0.67283(9) 0.0192(4) Uani 1 1 d . . . . .
H49 H 1.0514 0.5549 0.6969 0.023 Uiso 1 1 calc R . . . .
C2 C 0.85811(19) -0.08280(15) 0.81448(9) 0.0172(4) Uani 1 1 d . . . . .
C21 C 1.00325(19) 0.21914(15) 0.96516(9) 0.0179(4) Uani 1 1 d . . . . .
C47 C 1.3264(2) 0.54165(16) 0.86024(10) 0.0212(4) Uani 1 1 d . . . . .
H47 H 1.4013 0.5520 0.8762 0.025 Uiso 1 1 calc R . . . .
C29 C 1.3228(2) 0.22090(15) 0.49463(9) 0.0180(4) Uani 1 1 d . . . . .
C6 C 0.6150(2) -0.06382(16) 0.83947(10) 0.0199(4) Uani 1 1 d . . . . .
C1 C 0.7369(2) -0.11089(15) 0.80744(9) 0.0164(4) Uani 1 1 d . . . . .
C44 C 1.10754(19) 0.51205(15) 0.81650(9) 0.0170(4) Uani 1 1 d . . . . .
H44 H 1.0307 0.5021 0.8021 0.020 Uiso 1 1 calc R . . . .
C17 C 0.9680(2) 0.28209(15) 0.76327(10) 0.0205(4) Uani 1 1 d . . . . .
H17 H 0.9642 0.2894 0.7185 0.025 Uiso 1 1 calc R . . . .
C50 C 1.1479(2) 0.50852(16) 0.60839(10) 0.0211(4) Uani 1 1 d . . . . .
H50 H 1.0758 0.5273 0.5877 0.025 Uiso 1 1 calc R . . . .
C22 C 0.8779(2) 0.19857(16) 1.01718(9) 0.0199(4) Uani 1 1 d . . . . .
H22A H 0.8234 0.2652 1.0253 0.030 Uiso 1 1 calc GR . . . .
H22B H 0.9021 0.1668 1.0578 0.030 Uiso 1 1 calc GR . . . .
H22C H 0.8282 0.1506 1.0017 0.030 Uiso 1 1 calc GR . . . .
C30 C 1.2047(2) 0.20511(16) 0.54017(10) 0.0200(4) Uani 1 1 d . . . . .
C18 C 1.0897(2) 0.26530(16) 0.77963(10) 0.0208(4) Uani 1 1 d . . . . .
H18 H 1.1680 0.2659 0.7464 0.025 Uiso 1 1 calc R . . . .
C46 C 1.3392(2) 0.53135(16) 0.79509(10) 0.0194(4) Uani 1 1 d . . . . .
H46 H 1.4224 0.5355 0.7658 0.023 Uiso 1 1 calc R . . . .
C3 C 0.8528(2) -0.01997(16) 0.86478(10) 0.0235(5) Uani 1 1 d . . . . .
H3A H 0.9327 -0.0013 0.8724 0.028 Uiso 1 1 calc R . . . .
C51 C 1.3662(2) 0.43948(16) 0.60139(10) 0.0218(4) Uani 1 1 d . . . . .
H51 H 1.4465 0.4100 0.5760 0.026 Uiso 1 1 calc R . . . .
C5 C 0.6183(2) -0.00338(17) 0.88975(10) 0.0240(5) Uani 1 1 d . . . . .
H5 H 0.5376 0.0255 0.9152 0.029 Uiso 1 1 calc R . . . .
C25 C 0.7218(2) 0.29415(16) 0.78529(10) 0.0204(4) Uani 1 1 d . . . . .
C34 C 1.4481(2) 0.19077(15) 0.50908(10) 0.0203(4) Uani 1 1 d . . . . .
C24 C 1.0735(2) 0.30081(16) 0.98834(10) 0.0212(4) Uani 1 1 d . . . . .
H24A H 1.1567 0.3116 0.9571 0.032 Uiso 1 1 calc GR . . . .
H24B H 1.0914 0.2755 1.0313 0.032 Uiso 1 1 calc GR . . . .
H24C H 1.0172 0.3675 0.9915 0.032 Uiso 1 1 calc GR . . . .
C39 C 1.0670(2) 0.21280(17) 0.52381(10) 0.0234(5) Uani 1 1 d . . . . .
C27 C 0.5934(2) 0.28808(17) 0.83739(10) 0.0233(5) Uani 1 1 d . . . . .
H27A H 0.6025 0.2266 0.8686 0.035 Uiso 1 1 calc GR . . . .
H27B H 0.5208 0.2817 0.8164 0.035 Uiso 1 1 calc GR . . . .
H27C H 0.5749 0.3520 0.8604 0.035 Uiso 1 1 calc GR . . . .
C23 C 1.0912(2) 0.11420(17) 0.96327(10) 0.0239(5) Uani 1 1 d . . . . .
H23A H 1.0506 0.0623 0.9457 0.036 Uiso 1 1 calc GR . . . .
H23B H 1.1011 0.0886 1.0076 0.036 Uiso 1 1 calc GR . . . .
H23C H 1.1781 0.1249 0.9353 0.036 Uiso 1 1 calc GR . . . .
C11 C 0.99208(19) -0.11283(16) 0.76873(10) 0.0209(4) Uani 1 1 d . . . . .
C12 C 1.0481(2) -0.22431(17) 0.78906(11) 0.0260(5) Uani 1 1 d . . . . .
H12A H 1.0577 -0.2283 0.8344 0.039 Uiso 1 1 calc GR . . . .
H12B H 1.1344 -0.2408 0.7605 0.039 Uiso 1 1 calc GR . . . .
H12C H 0.9880 -0.2750 0.7853 0.039 Uiso 1 1 calc GR . . . .
C4 C 0.7353(2) 0.01576(17) 0.90367(11) 0.0272(5) Uani 1 1 d . . . . .
H4A H 0.7346 0.0534 0.9399 0.033 Uiso 1 1 calc R . . . .
C33 C 1.4493(2) 0.16370(17) 0.57485(10) 0.0255(5) Uani 1 1 d . . . . .
H33 H 1.5315 0.1469 0.5872 0.031 Uiso 1 1 calc R . . . .
C35 C 1.5795(2) 0.18303(17) 0.45789(11) 0.0243(5) Uani 1 1 d . . . . .
C31 C 1.2147(2) 0.17703(17) 0.60513(10) 0.0253(5) Uani 1 1 d . . . . .
H31 H 1.1368 0.1692 0.6380 0.030 Uiso 1 1 calc R . . . .
C40 C 1.0717(2) 0.17824(19) 0.45603(11) 0.0294(5) Uani 1 1 d . . . . .
H40A H 1.1096 0.2317 0.4223 0.044 Uiso 1 1 calc GR . . . .
H40B H 0.9822 0.1700 0.4520 0.044 Uiso 1 1 calc GR . . . .
H40C H 1.1261 0.1110 0.4505 0.044 Uiso 1 1 calc GR . . . .
C32 C 1.3353(2) 0.16055(18) 0.62238(10) 0.0286(5) Uani 1 1 d . . . . .
H32 H 1.3396 0.1470 0.6670 0.034 Uiso 1 1 calc R . . . .
C41 C 0.9995(2) 0.32492(19) 0.53030(11) 0.0300(5) Uani 1 1 d . . . . .
H41A H 0.9892 0.3427 0.5752 0.045 Uiso 1 1 calc GR . . . .
H41B H 0.9127 0.3292 0.5197 0.045 Uiso 1 1 calc GR . . . .
H41C H 1.0536 0.3745 0.5002 0.045 Uiso 1 1 calc GR . . . .
C36 C 1.5650(2) 0.14799(18) 0.39300(11) 0.0291(5) Uani 1 1 d . . . . .
H36A H 1.5148 0.0864 0.4017 0.044 Uiso 1 1 calc GR . . . .
H36B H 1.6525 0.1298 0.3660 0.044 Uiso 1 1 calc GR . . . .
H36C H 1.5184 0.2054 0.3699 0.044 Uiso 1 1 calc GR . . . .
C28 C 0.7331(2) 0.19890(17) 0.74536(10) 0.0258(5) Uani 1 1 d . . . . .
H28A H 0.8104 0.2019 0.7091 0.039 Uiso 1 1 calc GR . . . .
H28B H 0.6536 0.2006 0.7281 0.039 Uiso 1 1 calc GR . . . .
H28C H 0.7426 0.1337 0.7735 0.039 Uiso 1 1 calc GR . . . .
C26 C 0.7090(2) 0.39565(17) 0.74042(11) 0.0284(5) Uani 1 1 d . . . . .
H26A H 0.6970 0.4565 0.7659 0.043 Uiso 1 1 calc GR . . . .
H26B H 0.6327 0.3958 0.7209 0.043 Uiso 1 1 calc GR . . . .
H26C H 0.7889 0.3995 0.7058 0.043 Uiso 1 1 calc GR . . . .
C7 C 0.4825(2) -0.06909(17) 0.82035(11) 0.0263(5) Uani 1 1 d . . . . .
C8 C 0.4982(2) -0.06823(19) 0.74644(12) 0.0317(5) Uani 1 1 d . . . . .
H8A H 0.5535 -0.0129 0.7241 0.048 Uiso 1 1 calc GR . . . .
H8B H 0.4114 -0.0546 0.7355 0.048 Uiso 1 1 calc GR . . . .
H8C H 0.5398 -0.1366 0.7323 0.048 Uiso 1 1 calc GR . . . .
C42 C 0.9806(2) 0.1372(2) 0.57241(12) 0.0373(6) Uani 1 1 d . . . . .
H42A H 1.0254 0.0658 0.5716 0.056 Uiso 1 1 calc GR . . . .
H42B H 0.8959 0.1380 0.5600 0.056 Uiso 1 1 calc GR . . . .
H42C H 0.9655 0.1598 0.6165 0.056 Uiso 1 1 calc GR . . . .
C9 C 0.4157(2) -0.1655(2) 0.85619(12) 0.0347(6) Uani 1 1 d . . . . .
H9A H 0.4742 -0.2295 0.8455 0.052 Uiso 1 1 calc GR . . . .
H9B H 0.3330 -0.1684 0.8426 0.052 Uiso 1 1 calc GR . . . .
H9C H 0.3974 -0.1604 0.9034 0.052 Uiso 1 1 calc GR . . . .
C38 C 1.6786(2) 0.0989(2) 0.48306(12) 0.0340(5) Uani 1 1 d . . . . .
H38A H 1.7006 0.1216 0.5217 0.051 Uiso 1 1 calc GR . . . .
H38B H 1.7588 0.0899 0.4488 0.051 Uiso 1 1 calc GR . . . .
H38C H 1.6393 0.0320 0.4947 0.051 Uiso 1 1 calc GR . . . .
C37 C 1.6382(2) 0.28857(19) 0.44591(12) 0.0340(5) Uani 1 1 d . . . . .
H37A H 1.5771 0.3427 0.4291 0.051 Uiso 1 1 calc GR . . . .
H37B H 1.7222 0.2827 0.4140 0.051 Uiso 1 1 calc GR . . . .
H37C H 1.6528 0.3080 0.4870 0.051 Uiso 1 1 calc GR . . . .
C13 C 0.9811(2) -0.1048(2) 0.69687(11) 0.0325(5) Uani 1 1 d . . . . .
H13A H 0.9330 -0.1621 0.6903 0.049 Uiso 1 1 calc GR . . . .
H13B H 1.0695 -0.1101 0.6686 0.049 Uiso 1 1 calc GR . . . .
H13C H 0.9337 -0.0370 0.6860 0.049 Uiso 1 1 calc GR . . . .
C14 C 1.0920(2) -0.0370(2) 0.77251(14) 0.0374(6) Uani 1 1 d . . . . .
H14A H 1.0550 0.0356 0.7641 0.056 Uiso 1 1 calc GR . . . .
H14B H 1.1733 -0.0516 0.7397 0.056 Uiso 1 1 calc GR . . . .
H14C H 1.1115 -0.0467 0.8161 0.056 Uiso 1 1 calc GR . . . .
C2M C 0.3945(3) 0.2313(2) 1.00571(13) 0.0426(7) Uani 1 1 d . . . . .
H2MA H 0.3500 0.1994 0.9778 0.064 Uiso 1 1 calc GR . . . .
H2MB H 0.3544 0.2125 1.0517 0.064 Uiso 1 1 calc GR . . . .
H2MC H 0.4881 0.2052 0.9969 0.064 Uiso 1 1 calc GR . . . .
C10 C 0.3894(3) 0.0296(2) 0.84022(18) 0.0551(9) Uani 1 1 d . . . . .
H10A H 0.3663 0.0285 0.8879 0.083 Uiso 1 1 calc GR . . . .
H10B H 0.3092 0.0304 0.8237 0.083 Uiso 1 1 calc GR . . . .
H10C H 0.4336 0.0927 0.8217 0.083 Uiso 1 1 calc GR . . . .

loop_
_atom_site_aniso_label
_atom_site_aniso_U_11
_atom_site_aniso_U_22
_atom_site_aniso_U_33
_atom_site_aniso_U_23
_atom_site_aniso_U_13
_atom_site_aniso_U_12
P2 0.0159(3) 0.0158(3) 0.0148(2) -0.00351(19) -0.0030(2) -0.0015(2)
P3 0.0231(3) 0.0183(3) 0.0134(2) -0.00145(19) -0.0028(2) -0.0030(2)
P1 0.0169(3) 0.0155(3) 0.0209(3) -0.0048(2) -0.0041(2) -0.0023(2)
O21 0.0145(7) 0.0175(7) 0.0149(7) -0.0028(5) -0.0010(5) -0.0007(5)
O1 0.0192(7) 0.0160(7) 0.0178(7) -0.0049(5) -0.0045(6) -0.0022(6)
O24 0.0146(7) 0.0222(8) 0.0194(7) -0.0050(6) -0.0024(6) -0.0026(6)
O3 0.0176(7) 0.0234(8) 0.0206(7) -0.0080(6) -0.0026(6) -0.0047(6)
O31 0.0219(7) 0.0196(7) 0.0145(7) -0.0009(5) -0.0028(6) -0.0041(6)
O22 0.0196(7) 0.0234(8) 0.0177(7) -0.0032(6) -0.0042(6) -0.0065(6)
O33 0.0209(7) 0.0229(8) 0.0163(7) -0.0002(6) -0.0032(6) -0.0059(6)
O32 0.0387(9) 0.0225(8) 0.0157(7) -0.0029(6) -0.0044(6) -0.0069(7)
O2 0.0172(7) 0.0216(8) 0.0293(8) -0.0095(6) -0.0061(6) 0.0009(6)
O34 0.0235(8) 0.0254(8) 0.0171(7) -0.0003(6) -0.0024(6) 0.0011(6)
O4 0.0307(8) 0.0182(7) 0.0239(8) -0.0006(6) -0.0102(6) -0.0068(6)
O23 0.0280(8) 0.0184(7) 0.0208(7) -0.0011(6) -0.0091(6) -0.0028(6)
N1 0.0223(9) 0.0189(9) 0.0151(8) -0.0038(7) -0.0036(7) -0.0034(7)
N2 0.0282(10) 0.0204(9) 0.0141(8) -0.0031(7) -0.0046(7) -0.0030(7)
O1M 0.0215(9) 0.0444(11) 0.0892(15) -0.0422(11) -0.0015(9) -0.0032(8)
C15 0.0154(10) 0.0125(9) 0.0172(9) -0.0020(7) -0.0003(8) -0.0020(8)
C19 0.0162(10) 0.0172(10) 0.0235(10) -0.0031(8) -0.0024(8) 0.0000(8)
C20 0.0185(10) 0.0131(9) 0.0181(10) -0.0027(7) -0.0030(8) -0.0013(8)
C48 0.0189(10) 0.0139(10) 0.0181(10) -0.0013(7) -0.0037(8) -0.0044(8)
C45 0.0184(10) 0.0119(9) 0.0175(10) -0.0018(7) -0.0036(8) -0.0008(8)
C43 0.0180(10) 0.0156(10) 0.0185(10) -0.0008(8) -0.0003(8) -0.0022(8)
C16 0.0238(11) 0.0122(9) 0.0183(10) -0.0016(7) -0.0044(8) -0.0013(8)
C52 0.0182(10) 0.0217(11) 0.0197(10) -0.0041(8) -0.0050(8) -0.0008(8)
C49 0.0172(10) 0.0206(10) 0.0188(10) -0.0034(8) -0.0020(8) -0.0006(8)
C2 0.0180(10) 0.0140(10) 0.0204(10) 0.0018(8) -0.0075(8) -0.0011(8)
C21 0.0174(10) 0.0179(10) 0.0185(10) -0.0020(8) -0.0052(8) 0.0003(8)
C47 0.0211(11) 0.0220(11) 0.0221(10) -0.0038(8) -0.0059(9) -0.0041(9)
C29 0.0239(11) 0.0156(10) 0.0146(9) -0.0025(7) -0.0039(8) -0.0016(8)
C6 0.0182(10) 0.0182(10) 0.0230(10) -0.0026(8) -0.0033(8) -0.0026(8)
C1 0.0209(10) 0.0125(9) 0.0164(9) -0.0019(7) -0.0052(8) -0.0016(8)
C44 0.0164(10) 0.0166(10) 0.0188(10) -0.0025(8) -0.0044(8) -0.0025(8)
C17 0.0285(11) 0.0169(10) 0.0148(9) -0.0023(8) -0.0025(8) -0.0008(9)
C50 0.0215(11) 0.0222(11) 0.0209(10) -0.0019(8) -0.0070(9) -0.0024(9)
C22 0.0211(11) 0.0223(11) 0.0169(10) 0.0003(8) -0.0062(8) -0.0028(8)
C30 0.0234(11) 0.0169(10) 0.0185(10) -0.0021(8) -0.0028(8) -0.0006(8)
C18 0.0214(11) 0.0177(10) 0.0198(10) -0.0043(8) 0.0043(8) -0.0023(8)
C46 0.0161(10) 0.0214(10) 0.0201(10) -0.0029(8) -0.0015(8) -0.0033(8)
C3 0.0255(11) 0.0195(11) 0.0303(11) -0.0035(9) -0.0155(9) -0.0020(9)
C51 0.0209(11) 0.0222(11) 0.0207(10) -0.0047(8) -0.0010(8) 0.0005(9)
C5 0.0263(12) 0.0217(11) 0.0223(10) -0.0060(8) -0.0022(9) 0.0027(9)
C25 0.0259(11) 0.0184(10) 0.0189(10) -0.0032(8) -0.0089(8) -0.0011(9)
C34 0.0235(11) 0.0146(10) 0.0234(10) -0.0033(8) -0.0048(9) -0.0035(8)
C24 0.0207(11) 0.0234(11) 0.0205(10) -0.0020(8) -0.0056(8) -0.0035(9)
C39 0.0199(11) 0.0282(12) 0.0206(10) 0.0002(9) -0.0008(8) -0.0058(9)
C27 0.0200(11) 0.0245(11) 0.0283(11) -0.0077(9) -0.0098(9) -0.0003(9)
C23 0.0240(11) 0.0236(11) 0.0232(11) -0.0005(9) -0.0067(9) 0.0028(9)
C11 0.0138(10) 0.0201(11) 0.0292(11) -0.0013(8) -0.0050(8) -0.0036(8)
C12 0.0196(11) 0.0244(11) 0.0350(12) -0.0059(9) -0.0088(9) 0.0025(9)
C4 0.0379(13) 0.0234(11) 0.0241(11) -0.0091(9) -0.0133(10) 0.0016(10)
C33 0.0280(12) 0.0226(11) 0.0276(11) -0.0039(9) -0.0116(10) 0.0027(9)
C35 0.0205(11) 0.0220(11) 0.0292(11) -0.0006(9) -0.0037(9) -0.0023(9)
C31 0.0287(12) 0.0268(12) 0.0168(10) -0.0007(8) 0.0003(9) 0.0003(9)
C40 0.0254(12) 0.0395(14) 0.0263(12) -0.0037(10) -0.0065(9) -0.0125(10)
C32 0.0378(13) 0.0291(12) 0.0171(10) -0.0002(9) -0.0076(9) 0.0050(10)
C41 0.0215(11) 0.0390(14) 0.0277(12) -0.0021(10) -0.0044(9) 0.0009(10)
C36 0.0259(12) 0.0286(12) 0.0296(12) -0.0087(9) 0.0008(9) 0.0023(10)
C28 0.0307(12) 0.0253(12) 0.0237(11) -0.0071(9) -0.0077(9) -0.0039(9)
C26 0.0355(13) 0.0244(12) 0.0283(12) 0.0003(9) -0.0155(10) -0.0003(10)
C7 0.0142(10) 0.0242(11) 0.0412(13) -0.0125(10) -0.0049(9) 0.0018(9)
C8 0.0209(12) 0.0319(13) 0.0458(14) 0.0000(10) -0.0170(10) -0.0009(10)
C42 0.0323(13) 0.0481(16) 0.0306(13) 0.0049(11) -0.0019(10) -0.0179(12)
C9 0.0229(12) 0.0424(15) 0.0387(13) -0.0160(11) 0.0031(10) -0.0103(11)
C38 0.0209(12) 0.0377(14) 0.0406(14) 0.0013(11) -0.0056(10) 0.0010(10)
C37 0.0304(13) 0.0315(13) 0.0396(14) -0.0023(10) -0.0032(11) -0.0102(10)
C13 0.0210(12) 0.0452(15) 0.0261(12) 0.0050(10) 0.0014(9) -0.0038(10)
C14 0.0209(12) 0.0313(13) 0.0602(17) -0.0087(12) -0.0040(11) -0.0087(10)
C2M 0.0295(14) 0.0515(17) 0.0448(15) 0.0195(12) -0.0121(12) -0.0113(12)
C10 0.0239(14) 0.0451(17) 0.106(3) -0.0418(17) -0.0247(15) 0.0108(12)

loop_
_atom_type_symbol
_atom_type_description
_atom_type_scat_dispersion_real
_atom_type_scat_dispersion_imag
_atom_type_scat_source
C C 0.0033 0.0016 'International Tables Vol C Tables 4.2.6.8 and 6.1.1.4'
H H 0.0000 0.0000 'International Tables Vol C Tables 4.2.6.8 and 6.1.1.4'
N N 0.0061 0.0033 'International Tables Vol C Tables 4.2.6.8 and 6.1.1.4'
O O 0.0106 0.0060 'International Tables Vol C Tables 4.2.6.8 and 6.1.1.4'
P P 0.1023 0.0942 'International Tables Vol C Tables 4.2.6.8 and 6.1.1.4'

loop_
_geom_angle_atom_site_label_1
_geom_angle_atom_site_label_2
_geom_angle_atom_site_label_3
_geom_angle
_geom_angle_site_symmetry_1
_geom_angle_site_symmetry_3
_geom_angle_publ_flag
O24 P2 O21 100.21(7) . . ?
O22 P2 O21 112.27(8) . . ?
O22 P2 O24 106.37(8) . . ?
O22 P2 O23 115.15(8) . . ?
O23 P2 O21 108.86(7) . . ?
O23 P2 O24 113.03(8) . . ?
O33 P3 O31 105.83(8) . . ?
O33 P3 O34 110.07(8) . . ?
O32 P3 O31 110.06(8) . . ?
O32 P3 O33 114.84(8) . . ?
O32 P3 O34 110.47(9) . . ?
O34 P3 O31 105.02(8) . . ?
O3 P1 O1 107.39(8) . . ?
O3 P1 O4 109.40(8) . . ?
O2 P1 O1 107.19(8) . . ?
O2 P1 O3 112.03(8) . . ?
O2 P1 O4 114.96(8) . . ?
O4 P1 O1 105.37(8) . . ?
C15 O21 P2 121.12(12) . . ?
C1 O1 P1 129.25(12) . . ?
P2 O24 H24 114.7(16) . . ?
P1 O3 H3 115.6(16) . . ?
C29 O31 P3 127.33(12) . . ?
P3 O34 H34 115.6(17) . . ?
P1 O4 H4 114.9(16) . . ?
C43 N1 H1 117.4(15) . . ?
C47 N1 H1 120.7(15) . . ?
C47 N1 C43 121.93(17) . . ?
C50 N2 H2 123.1(15) . . ?
C50 N2 C51 121.40(17) . . ?
C51 N2 H2 115.3(15) . . ?
C2M O1M H1M 114(2) . . ?
O21 C15 C20 117.73(16) . . ?
O21 C15 C16 119.08(17) . . ?
C16 C15 C20 123.17(18) . . ?
C20 C19 H19 119.1 . . ?
C18 C19 H19 119.1 . . ?
C18 C19 C20 121.78(19) . . ?
C15 C20 C21 126.81(17) . . ?
C19 C20 C15 116.13(17) . . ?
C19 C20 C21 116.94(17) . . ?
C52 C48 C45 120.76(17) . . ?
C52 C48 C49 118.57(17) . . ?
C49 C48 C45 120.66(18) . . ?
C44 C45 C48 120.67(17) . . ?
C44 C45 C46 118.46(17) . . ?
C46 C45 C48 120.86(18) . . ?
N1 C43 H43 119.8 . . ?
N1 C43 C44 120.31(18) . . ?
C44 C43 H43 119.8 . . ?
C15 C16 C25 127.83(18) . . ?
C17 C16 C15 115.91(18) . . ?
C17 C16 C25 116.14(17) . . ?
C48 C52 H52 120.2 . . ?
C51 C52 C48 119.67(19) . . ?
C51 C52 H52 120.2 . . ?
C48 C49 H49 120.6 . . ?
C50 C49 C48 118.87(19) . . ?
C50 C49 H49 120.6 . . ?
C1 C2 C11 124.25(17) . . ?
C3 C2 C1 116.21(18) . . ?
C3 C2 C11 119.49(17) . . ?
C22 C21 C20 116.16(16) . . ?
C22 C21 C23 105.69(16) . . ?
C24 C21 C20 110.42(16) . . ?
C24 C21 C22 108.30(16) . . ?
C24 C21 C23 108.38(16) . . ?
C23 C21 C20 107.56(15) . . ?
N1 C47 H47 119.9 . . ?
N1 C47 C46 120.23(19) . . ?
C46 C47 H47 119.9 . . ?
O31 C29 C30 118.68(17) . . ?
O31 C29 C34 118.43(17) . . ?
C30 C29 C34 122.75(18) . . ?
C1 C6 C7 124.89(17) . . ?
C5 C6 C1 115.95(18) . . ?
C5 C6 C7 119.05(18) . . ?
O1 C1 C2 117.75(17) . . ?
O1 C1 C6 118.98(17) . . ?
C6 C1 C2 123.04(18) . . ?
C45 C44 H44 120.3 . . ?
C43 C44 C45 119.47(18) . . ?
C43 C44 H44 120.3 . . ?
C16 C17 H17 119.0 . . ?
C18 C17 C16 122.07(18) . . ?
C18 C17 H17 119.0 . . ?
N2 C50 C49 121.02(19) . . ?
N2 C50 H50 119.5 . . ?
C49 C50 H50 119.5 . . ?
C21 C22 H22A 109.5 . . ?
C21 C22 H22B 109.5 . . ?
C21 C22 H22C 109.5 . . ?
H22A C22 H22B 109.5 . . ?
H22A C22 H22C 109.5 . . ?
H22B C22 H22C 109.5 . . ?
C29 C30 C39 125.20(17) . . ?
C29 C30 C31 116.46(19) . . ?
C31 C30 C39 118.32(18) . . ?
C19 C18 C17 119.73(19) . . ?
C19 C18 H18 120.1 . . ?
C17 C18 H18 120.1 . . ?
C45 C46 H46 120.2 . . ?
C47 C46 C45 119.57(19) . . ?
C47 C46 H46 120.2 . . ?
C2 C3 H3A 119.1 . . ?
C4 C3 C2 121.84(19) . . ?
C4 C3 H3A 119.1 . . ?
N2 C51 C52 120.46(19) . . ?
N2 C51 H51 119.8 . . ?
C52 C51 H51 119.8 . . ?
C6 C5 H5 119.0 . . ?
C4 C5 C6 121.9(2) . . ?
C4 C5 H5 119.0 . . ?
C27 C25 C16 116.48(16) . . ?
C27 C25 C28 106.00(17) . . ?
C28 C25 C16 107.43(16) . . ?
C26 C25 C16 109.36(17) . . ?
C26 C25 C27 108.37(17) . . ?
C26 C25 C28 108.95(17) . . ?
C29 C34 C35 124.96(18) . . ?
C33 C34 C29 115.99(19) . . ?
C33 C34 C35 119.02(18) . . ?
C21 C24 H24A 109.5 . . ?
C21 C24 H24B 109.5 . . ?
C21 C24 H24C 109.5 . . ?
H24A C24 H24B 109.5 . . ?
H24A C24 H24C 109.5 . . ?
H24B C24 H24C 109.5 . . ?
C40 C39 C30 112.99(17) . . ?
C40 C39 C42 105.30(18) . . ?
C41 C39 C30 110.00(17) . . ?
C41 C39 C40 110.77(18) . . ?
C41 C39 C42 108.10(19) . . ?
C42 C39 C30 109.46(18) . . ?
C25 C27 H27A 109.5 . . ?
C25 C27 H27B 109.5 . . ?
C25 C27 H27C 109.5 . . ?
H27A C27 H27B 109.5 . . ?
H27A C27 H27C 109.5 . . ?
H27B C27 H27C 109.5 . . ?
C21 C23 H23A 109.5 . . ?
C21 C23 H23B 109.5 . . ?
C21 C23 H23C 109.5 . . ?
H23A C23 H23B 109.5 . . ?
H23A C23 H23C 109.5 . . ?
H23B C23 H23C 109.5 . . ?
C12 C11 C2 110.80(17) . . ?
C12 C11 C13 109.85(18) . . ?
C13 C11 C2 111.73(16) . . ?
C14 C11 C2 110.10(17) . . ?
C14 C11 C12 107.55(18) . . ?
C14 C11 C13 106.65(19) . . ?
C11 C12 H12A 109.5 . . ?
C11 C12 H12B 109.5 . . ?
C11 C12 H12C 109.5 . . ?
H12A C12 H12B 109.5 . . ?
H12A C12 H12C 109.5 . . ?
H12B C12 H12C 109.5 . . ?
C3 C4 C5 119.62(19) . . ?
C3 C4 H4A 120.2 . . ?
C5 C4 H4A 120.2 . . ?
C34 C33 H33 118.9 . . ?
C32 C33 C34 122.1(2) . . ?
C32 C33 H33 118.9 . . ?
C36 C35 C34 112.88(17) . . ?
C36 C35 C38 105.63(18) . . ?
C38 C35 C34 109.86(18) . . ?
C37 C35 C34 109.95(18) . . ?
C37 C35 C36 109.95(19) . . ?
C37 C35 C38 108.40(19) . . ?
C30 C31 H31 119.3 . . ?
C32 C31 C30 121.5(2) . . ?
C32 C31 H31 119.3 . . ?
C39 C40 H40A 109.5 . . ?
C39 C40 H40B 109.5 . . ?
C39 C40 H40C 109.5 . . ?
H40A C40 H40B 109.5 . . ?
H40A C40 H40C 109.5 . . ?
H40B C40 H40C 109.5 . . ?
C33 C32 C31 119.9(2) . . ?
C33 C32 H32 120.1 . . ?
C31 C32 H32 120.1 . . ?
C39 C41 H41A 109.5 . . ?
C39 C41 H41B 109.5 . . ?
C39 C41 H41C 109.5 . . ?
H41A C41 H41B 109.5 . . ?
H41A C41 H41C 109.5 . . ?
H41B C41 H41C 109.5 . . ?
C35 C36 H36A 109.5 . . ?
C35 C36 H36B 109.5 . . ?
C35 C36 H36C 109.5 . . ?
H36A C36 H36B 109.5 . . ?
H36A C36 H36C 109.5 . . ?
H36B C36 H36C 109.5 . . ?
C25 C28 H28A 109.5 . . ?
C25 C28 H28B 109.5 . . ?
C25 C28 H28C 109.5 . . ?
H28A C28 H28B 109.5 . . ?
H28A C28 H28C 109.5 . . ?
H28B C28 H28C 109.5 . . ?
C25 C26 H26A 109.5 . . ?
C25 C26 H26B 109.5 . . ?
C25 C26 H26C 109.5 . . ?
H26A C26 H26B 109.5 . . ?
H26A C26 H26C 109.5 . . ?
H26B C26 H26C 109.5 . . ?
C8 C7 C6 112.20(18) . . ?
C8 C7 C9 110.83(18) . . ?
C8 C7 C10 105.7(2) . . ?
C9 C7 C6 110.72(19) . . ?
C9 C7 C10 107.8(2) . . ?
C10 C7 C6 109.39(18) . . ?
C7 C8 H8A 109.5 . . ?
C7 C8 H8B 109.5 . . ?
C7 C8 H8C 109.5 . . ?
H8A C8 H8B 109.5 . . ?
H8A C8 H8C 109.5 . . ?
H8B C8 H8C 109.5 . . ?
C39 C42 H42A 109.5 . . ?
C39 C42 H42B 109.5 . . ?
C39 C42 H42C 109.5 . . ?
H42A C42 H42B 109.5 . . ?
H42A C42 H42C 109.5 . . ?
H42B C42 H42C 109.5 . . ?
C7 C9 H9A 109.5 . . ?
C7 C9 H9B 109.5 . . ?
C7 C9 H9C 109.5 . . ?
H9A C9 H9B 109.5 . . ?
H9A C9 H9C 109.5 . . ?
H9B C9 H9C 109.5 . . ?
C35 C38 H38A 109.5 . . ?
C35 C38 H38B 109.5 . . ?
C35 C38 H38C 109.5 . . ?
H38A C38 H38B 109.5 . . ?
H38A C38 H38C 109.5 . . ?
H38B C38 H38C 109.5 . . ?
C35 C37 H37A 109.5 . . ?
C35 C37 H37B 109.5 . . ?
C35 C37 H37C 109.5 . . ?
H37A C37 H37B 109.5 . . ?
H37A C37 H37C 109.5 . . ?
H37B C37 H37C 109.5 . . ?
C11 C13 H13A 109.5 . . ?
C11 C13 H13B 109.5 . . ?
C11 C13 H13C 109.5 . . ?
H13A C13 H13B 109.5 . . ?
H13A C13 H13C 109.5 . . ?
H13B C13 H13C 109.5 . . ?
C11 C14 H14A 109.5 . . ?
C11 C14 H14B 109.5 . . ?
C11 C14 H14C 109.5 . . ?
H14A C14 H14B 109.5 . . ?
H14A C14 H14C 109.5 . . ?
H14B C14 H14C 109.5 . . ?
O1M C2M H2MA 109.5 . . ?
O1M C2M H2MB 109.5 . . ?
O1M C2M H2MC 109.5 . . ?
H2MA C2M H2MB 109.5 . . ?
H2MA C2M H2MC 109.5 . . ?
H2MB C2M H2MC 109.5 . . ?
C7 C10 H10A 109.5 . . ?
C7 C10 H10B 109.5 . . ?
C7 C10 H10C 109.5 . . ?
H10A C10 H10B 109.5 . . ?
H10A C10 H10C 109.5 . . ?
H10B C10 H10C 109.5 . . ?

loop_
_geom_bond_atom_site_label_1
_geom_bond_atom_site_label_2
_geom_bond_distance
_geom_bond_site_symmetry_2
_geom_bond_publ_flag
P2 O21 1.6067(14) . ?
P2 O24 1.5564(14) . ?
P2 O22 1.4983(14) . ?
P2 O23 1.5007(14) . ?
P3 O31 1.6105(14) . ?
P3 O33 1.5075(14) . ?
P3 O32 1.4925(14) . ?
P3 O34 1.5493(15) . ?
P1 O1 1.5929(14) . ?
P1 O3 1.5295(14) . ?
P1 O2 1.4959(15) . ?
P1 O4 1.5326(15) . ?
O21 C15 1.402(2) . ?
O1 C1 1.401(2) . ?
O24 H24 0.824(16) . ?
O3 H3 0.855(16) . ?
O31 C29 1.400(2) . ?
O34 H34 0.836(16) . ?
O4 H4 0.858(16) . ?
N1 H1 0.887(16) . ?
N1 C43 1.342(3) . ?
N1 C47 1.339(3) . ?
N2 H2 0.895(16) . ?
N2 C50 1.335(3) . ?
N2 C51 1.338(3) . ?
O1M H1M 0.95(3) . ?
O1M C2M 1.416(3) . ?
C15 C20 1.409(3) . ?
C15 C16 1.408(3) . ?
C19 H19 0.9500 . ?
C19 C20 1.400(3) . ?
C19 C18 1.378(3) . ?
C20 C21 1.552(3) . ?
C48 C45 1.485(3) . ?
C48 C52 1.390(3) . ?
C48 C49 1.402(3) . ?
C45 C44 1.398(3) . ?
C45 C46 1.399(3) . ?
C43 H43 0.9500 . ?
C43 C44 1.372(3) . ?
C16 C17 1.397(3) . ?
C16 C25 1.552(3) . ?
C52 H52 0.9500 . ?
C52 C51 1.374(3) . ?
C49 H49 0.9500 . ?
C49 C50 1.374(3) . ?
C2 C1 1.406(3) . ?
C2 C3 1.394(3) . ?
C2 C11 1.545(3) . ?
C21 C22 1.536(3) . ?
C21 C24 1.534(3) . ?
C21 C23 1.539(3) . ?
C47 H47 0.9500 . ?
C47 C46 1.372(3) . ?
C29 C30 1.403(3) . ?
C29 C34 1.415(3) . ?
C6 C1 1.403(3) . ?
C6 C5 1.395(3) . ?
C6 C7 1.543(3) . ?
C44 H44 0.9500 . ?
C17 H17 0.9500 . ?
C17 C18 1.382(3) . ?
C50 H50 0.9500 . ?
C22 H22A 0.9800 . ?
C22 H22B 0.9800 . ?
C22 H22C 0.9800 . ?
C30 C39 1.549(3) . ?
C30 C31 1.403(3) . ?
C18 H18 0.9500 . ?
C46 H46 0.9500 . ?
C3 H3A 0.9500 . ?
C3 C4 1.375(3) . ?
C51 H51 0.9500 . ?
C5 H5 0.9500 . ?
C5 C4 1.380(3) . ?
C25 C27 1.534(3) . ?
C25 C28 1.543(3) . ?
C25 C26 1.534(3) . ?
C34 C33 1.396(3) . ?
C34 C35 1.544(3) . ?
C24 H24A 0.9800 . ?
C24 H24B 0.9800 . ?
C24 H24C 0.9800 . ?
C39 C40 1.536(3) . ?
C39 C41 1.534(3) . ?
C39 C42 1.541(3) . ?
C27 H27A 0.9800 . ?
C27 H27B 0.9800 . ?
C27 H27C 0.9800 . ?
C23 H23A 0.9800 . ?
C23 H23B 0.9800 . ?
C23 H23C 0.9800 . ?
C11 C12 1.535(3) . ?
C11 C13 1.540(3) . ?
C11 C14 1.534(3) . ?
C12 H12A 0.9800 . ?
C12 H12B 0.9800 . ?
C12 H12C 0.9800 . ?
C4 H4A 0.9500 . ?
C33 H33 0.9500 . ?
C33 C32 1.374(3) . ?
C35 C36 1.536(3) . ?
C35 C38 1.544(3) . ?
C35 C37 1.528(3) . ?
C31 H31 0.9500 . ?
C31 C32 1.380(3) . ?
C40 H40A 0.9800 . ?
C40 H40B 0.9800 . ?
C40 H40C 0.9800 . ?
C32 H32 0.9500 . ?
C41 H41A 0.9800 . ?
C41 H41B 0.9800 . ?
C41 H41C 0.9800 . ?
C36 H36A 0.9800 . ?
C36 H36B 0.9800 . ?
C36 H36C 0.9800 . ?
C28 H28A 0.9800 . ?
C28 H28B 0.9800 . ?
C28 H28C 0.9800 . ?
C26 H26A 0.9800 . ?
C26 H26B 0.9800 . ?
C26 H26C 0.9800 . ?
C7 C8 1.531(3) . ?
C7 C9 1.533(3) . ?
C7 C10 1.542(3) . ?
C8 H8A 0.9800 . ?
C8 H8B 0.9800 . ?
C8 H8C 0.9800 . ?
C42 H42A 0.9800 . ?
C42 H42B 0.9800 . ?
C42 H42C 0.9800 . ?
C9 H9A 0.9800 . ?
C9 H9B 0.9800 . ?
C9 H9C 0.9800 . ?
C38 H38A 0.9800 . ?
C38 H38B 0.9800 . ?
C38 H38C 0.9800 . ?
C37 H37A 0.9800 . ?
C37 H37B 0.9800 . ?
C37 H37C 0.9800 . ?
C13 H13A 0.9800 . ?
C13 H13B 0.9800 . ?
C13 H13C 0.9800 . ?
C14 H14A 0.9800 . ?
C14 H14B 0.9800 . ?
C14 H14C 0.9800 . ?
C2M H2MA 0.9800 . ?
C2M H2MB 0.9800 . ?
C2M H2MC 0.9800 . ?
C10 H10A 0.9800 . ?
C10 H10B 0.9800 . ?
C10 H10C 0.9800 . ?

loop_
_geom_hbond_atom_site_label_D
_geom_hbond_atom_site_label_H
_geom_hbond_atom_site_label_A
_geom_hbond_distance_DH
_geom_hbond_distance_HA
_geom_hbond_distance_DA
_geom_hbond_angle_DHA
_geom_hbond_site_symmetry_A
O24 H24 O1M 0.824(16) 1.770(17) 2.589(2) 172(2) .
O3 H3 O33 0.855(16) 1.623(17) 2.4701(19) 171(2) 2_756
O34 H34 O2 0.836(16) 1.710(17) 2.546(2) 177(3) 2_756
O4 H4 O23 0.858(16) 1.607(17) 2.463(2) 176(3) 1_545
N1 H1 O22 0.887(16) 1.763(16) 2.647(2) 174(2) 2_767
N2 H2 O32 0.895(16) 1.638(16) 2.527(2) 171(2) .
O1M H1M O22 0.95(3) 2.29(3) 3.099(2) 142(3) 2_667

loop_
_geom_torsion_atom_site_label_1
_geom_torsion_atom_site_label_2
_geom_torsion_atom_site_label_3
_geom_torsion_atom_site_label_4
_geom_torsion
_geom_torsion_site_symmetry_1
_geom_torsion_site_symmetry_2
_geom_torsion_site_symmetry_3
_geom_torsion_site_symmetry_4
_geom_torsion_publ_flag
P2 O21 C15 C20 89.94(18) . . . . ?
P2 O21 C15 C16 -91.58(18) . . . . ?
P3 O31 C29 C30 93.0(2) . . . . ?
P3 O31 C29 C34 -91.3(2) . . . . ?
P1 O1 C1 C2 95.0(2) . . . . ?
P1 O1 C1 C6 -90.4(2) . . . . ?
O21 C15 C20 C19 -169.74(16) . . . . ?
O21 C15 C20 C21 14.3(3) . . . . ?
O21 C15 C16 C17 169.64(16) . . . . ?
O21 C15 C16 C25 -14.4(3) . . . . ?
O24 P2 O21 C15 -171.51(13) . . . . ?
O3 P1 O1 C1 110.36(16) . . . . ?
O31 C29 C30 C39 9.9(3) . . . . ?
O31 C29 C30 C31 -172.17(17) . . . . ?
O31 C29 C34 C33 172.00(17) . . . . ?
O31 C29 C34 C35 -9.8(3) . . . . ?
O22 P2 O21 C15 -58.98(15) . . . . ?
O33 P3 O31 C29 128.38(15) . . . . ?
O32 P3 O31 C29 3.74(18) . . . . ?
O2 P1 O1 C1 -129.09(16) . . . . ?
O34 P3 O31 C29 -115.18(16) . . . . ?
O4 P1 O1 C1 -6.20(18) . . . . ?
O23 P2 O21 C15 69.71(15) . . . . ?
N1 C43 C44 C45 -0.6(3) . . . . ?
N1 C47 C46 C45 -0.9(3) . . . . ?
C15 C20 C21 C22 11.0(3) . . . . ?
C15 C20 C21 C24 -112.8(2) . . . . ?
C15 C20 C21 C23 129.1(2) . . . . ?
C15 C16 C17 C18 3.6(3) . . . . ?
C15 C16 C25 C27 -3.0(3) . . . . ?
C15 C16 C25 C28 -121.7(2) . . . . ?
C15 C16 C25 C26 120.2(2) . . . . ?
C19 C20 C21 C22 -164.93(17) . . . . ?
C19 C20 C21 C24 71.3(2) . . . . ?
C19 C20 C21 C23 -46.8(2) . . . . ?
C20 C15 C16 C17 -12.0(3) . . . . ?
C20 C15 C16 C25 163.99(19) . . . . ?
C20 C19 C18 C17 -4.4(3) . . . . ?
C48 C45 C44 C43 177.85(18) . . . . ?
C48 C45 C46 C47 -177.14(18) . . . . ?
C48 C52 C51 N2 -0.5(3) . . . . ?
C48 C49 C50 N2 0.7(3) . . . . ?
C45 C48 C52 C51 179.59(19) . . . . ?
C45 C48 C49 C50 -179.68(18) . . . . ?
C43 N1 C47 C46 -0.8(3) . . . . ?
C16 C15 C20 C19 11.8(3) . . . . ?
C16 C15 C20 C21 -164.12(18) . . . . ?
C16 C17 C18 C19 4.3(3) . . . . ?
C52 C48 C45 C44 -150.75(19) . . . . ?
C52 C48 C45 C46 28.1(3) . . . . ?
C52 C48 C49 C50 -0.6(3) . . . . ?
C49 C48 C45 C44 28.3(3) . . . . ?
C49 C48 C45 C46 -152.80(19) . . . . ?
C49 C48 C52 C51 0.5(3) . . . . ?
C2 C3 C4 C5 -5.4(3) . . . . ?
C47 N1 C43 C44 1.5(3) . . . . ?
C29 C30 C39 C40 32.5(3) . . . . ?
C29 C30 C39 C41 -91.9(2) . . . . ?
C29 C30 C39 C42 149.5(2) . . . . ?
C29 C30 C31 C32 -3.3(3) . . . . ?
C29 C34 C33 C32 3.6(3) . . . . ?
C29 C34 C35 C36 -33.4(3) . . . . ?
C29 C34 C35 C38 -151.0(2) . . . . ?
C29 C34 C35 C37 89.8(2) . . . . ?
C6 C5 C4 C3 4.0(3) . . . . ?
C1 C2 C3 C4 -2.4(3) . . . . ?
C1 C2 C11 C12 -83.3(2) . . . . ?
C1 C2 C11 C13 39.5(3) . . . . ?
C1 C2 C11 C14 157.8(2) . . . . ?
C1 C6 C5 C4 5.0(3) . . . . ?
C1 C6 C7 C8 -34.9(3) . . . . ?
C1 C6 C7 C9 89.5(2) . . . . ?
C1 C6 C7 C10 -151.9(2) . . . . ?
C44 C45 C46 C47 1.8(3) . . . . ?
C17 C16 C25 C27 172.91(17) . . . . ?
C17 C16 C25 C28 54.3(2) . . . . ?
C17 C16 C25 C26 -63.8(2) . . . . ?
C50 N2 C51 C52 0.6(3) . . . . ?
C30 C29 C34 C33 -12.5(3) . . . . ?
C30 C29 C34 C35 165.70(19) . . . . ?
C30 C31 C32 C33 -5.0(3) . . . . ?
C18 C19 C20 C15 -3.3(3) . . . . ?
C18 C19 C20 C21 173.08(18) . . . . ?
C46 C45 C44 C43 -1.1(3) . . . . ?
C3 C2 C1 O1 -173.54(17) . . . . ?
C3 C2 C1 C6 12.1(3) . . . . ?
C3 C2 C11 C12 99.6(2) . . . . ?
C3 C2 C11 C13 -137.5(2) . . . . ?
C3 C2 C11 C14 -19.2(3) . . . . ?
C51 N2 C50 C49 -0.7(3) . . . . ?
C5 C6 C1 O1 172.39(17) . . . . ?
C5 C6 C1 C2 -13.3(3) . . . . ?
C5 C6 C7 C8 141.2(2) . . . . ?
C5 C6 C7 C9 -94.4(2) . . . . ?
C5 C6 C7 C10 24.2(3) . . . . ?
C25 C16 C17 C18 -172.84(18) . . . . ?
C34 C29 C30 C39 -165.65(19) . . . . ?
C34 C29 C30 C31 12.3(3) . . . . ?
C34 C33 C32 C31 4.8(3) . . . . ?
C39 C30 C31 C32 174.8(2) . . . . ?
C11 C2 C1 O1 9.3(3) . . . . ?
C11 C2 C1 C6 -165.02(19) . . . . ?
C11 C2 C3 C4 174.89(19) . . . . ?
C33 C34 C35 C36 144.7(2) . . . . ?
C33 C34 C35 C38 27.1(3) . . . . ?
C33 C34 C35 C37 -92.1(2) . . . . ?
C35 C34 C33 C32 -174.6(2) . . . . ?
C31 C30 C39 C40 -145.4(2) . . . . ?
C31 C30 C39 C41 90.2(2) . . . . ?
C31 C30 C39 C42 -28.4(3) . . . . ?
C7 C6 C1 O1 -11.4(3) . . . . ?
C7 C6 C1 C2 162.87(19) . . . . ?
C7 C6 C5 C4 -171.5(2) . . . . ?
